data_4320705
loop_
_publ_author_name
'Michael T. Ashby'
'Susan S. Alguindigue'
'Justin D. Schwane'
'Tad A. Daniel'

_publ_section_title
;
 Regular and Inverse Secondary Kinetic Enthalpy Effects (KHE) for the Rate
 of Inversion of Thioether and 1,1'-Biisoquinoline Complexes of Ruthenium
 and Osmium
;
_journal_name_full 'Inorganic Chemistry'
_journal_page_first 6643
_journal_page_last 6650
_journal_paper_doi 10.1021/ic0105720
_journal_volume 40
_journal_year 2001
_chemical_formula_sum 'C33 H25 Cl2 N5 O Os'
_chemical_formula_weight 768.68
_chemical_name_systematic
;
  ?
;
_space_group_IT_number 19
_symmetry_cell_setting orthorhombic
_symmetry_space_group_name_Hall 'P 2ac 2ab'
_symmetry_space_group_name_H-M 'P 21 21 21'
_atom_sites_solution_hydrogens geom
_atom_sites_solution_primary direct
_atom_sites_solution_secondary difmap
_audit_creation_method SHELXL-97
_cell_angle_alpha 90.00
_cell_angle_beta 90.00
_cell_angle_gamma 90.00
_cell_formula_units_Z 4
_cell_length_a 8.8259(9)
_cell_length_b 14.5443(12)
_cell_length_c 22.162(2)
_cell_measurement_reflns_used 56
_cell_measurement_temperature 173(2)
_cell_measurement_theta_max 14.86
_cell_measurement_theta_min 2.80
_cell_volume 2844.9(5)
_computing_cell_refinement 'Siemens XSCANS'
_computing_data_collection 'Siemens XSCANS'
_computing_data_reduction 'Siemens SHELXTL'
_computing_molecular_graphics 'Siemens SHELXTL'
_computing_publication_material 'Siemens SHELXTL'
_computing_structure_refinement 'SHELXL-97 (Sheldrick, 1997)'
_computing_structure_solution 'SHELXS-97 (Sheldrick, 1990)'
_diffrn_ambient_temperature 173(2)
_diffrn_measured_fraction_theta_full 0.999
_diffrn_measured_fraction_theta_max 0.999
_diffrn_measurement_device_type 'Bruker P4'
_diffrn_measurement_method '\w scans'
_diffrn_radiation_monochromator graphite
_diffrn_radiation_source 'fine-focus sealed tube'
_diffrn_radiation_type MoK\a
_diffrn_radiation_wavelength 0.71073
_diffrn_reflns_av_R_equivalents 0.0302
_diffrn_reflns_av_sigmaI/netI 0.0437
_diffrn_reflns_limit_h_max 10
_diffrn_reflns_limit_h_min -10
_diffrn_reflns_limit_k_max 15
_diffrn_reflns_limit_k_min -17
_diffrn_reflns_limit_l_max 27
_diffrn_reflns_limit_l_min -23
_diffrn_reflns_number 6131
_diffrn_reflns_theta_full 26.00
_diffrn_reflns_theta_max 26.00
_diffrn_reflns_theta_min 2.31
_diffrn_standards_decay_% 0.7
_diffrn_standards_interval_count 97
_diffrn_standards_number 3
_exptl_absorpt_coefficient_mu 4.708
_exptl_absorpt_correction_T_max 0.4224
_exptl_absorpt_correction_T_min 0.3070
_exptl_absorpt_correction_type empirical
_exptl_absorpt_process_details '(North, Phillips & Mathews, 1968)'
_exptl_crystal_colour Purple
_exptl_crystal_density_diffrn 1.795
_exptl_crystal_density_method 'not measured'
_exptl_crystal_description Needle
_exptl_crystal_F_000 1504
_exptl_crystal_size_max 0.42
_exptl_crystal_size_mid 0.22
_exptl_crystal_size_min 0.18
_refine_diff_density_max 0.656
_refine_diff_density_min -0.575
_refine_diff_density_rms 0.095
_refine_ls_abs_structure_details 'Flack H D (1983), Acta Cryst. A39, 876-881'
_refine_ls_abs_structure_Flack 0.605(7)
_refine_ls_extinction_method none
_refine_ls_goodness_of_fit_ref 1.046
_refine_ls_hydrogen_treatment constr
_refine_ls_matrix_type full
_refine_ls_number_parameters 389
_refine_ls_number_reflns 4881
_refine_ls_number_restraints 0
_refine_ls_restrained_S_all 1.046
_refine_ls_R_factor_all 0.0274
_refine_ls_R_factor_gt 0.0249
_refine_ls_shift/su_max 0.001
_refine_ls_shift/su_mean 0.000
_refine_ls_structure_factor_coef Fsqd
_refine_ls_weighting_details 'calc w=1/[\s^2^(Fo^2^)+(0.0241P)^2^+1.1383P] where P=(Fo^2^+2Fc^2^)/3'
_refine_ls_weighting_scheme calc
_refine_ls_wR_factor_gt 0.0571
_refine_ls_wR_factor_ref 0.0581
_reflns_number_gt 4677
_reflns_number_total 4881
_reflns_threshold_expression >2sigma(I)
_cod_data_source_file ic0105720.cif
_cod_data_source_block mta833c
_cod_depositor_comments
;
The following automatic conversions were performed:

'_symmetry_cell_setting' value 'Orthorhombic' changed to
'orthorhombic' according to the built-in table from CIF Core
dictionary named 'cif_core.dic' version 2.4.1 from 2010-06-29.

Automatic conversion script
Id: cif_fix_values 1646 2011-03-28 12:23:43Z adriana 
;
_cod_database_code 4320705

loop_
_symmetry_equiv_pos_as_xyz
'x, y, z'
'-x+1/2, -y, z+1/2'
'-x, y+1/2, -z+1/2'
'x+1/2, -y+1/2, -z'

loop_
_atom_site_label
_atom_site_type_symbol
_atom_site_fract_x
_atom_site_fract_y
_atom_site_fract_z
_atom_site_U_iso_or_equiv
_atom_site_adp_type
_atom_site_occupancy
_atom_site_symmetry_multiplicity
_atom_site_calc_flag
_atom_site_refinement_flags
_atom_site_disorder_assembly
_atom_site_disorder_group
Os1 Os 0.11460(2) 0.411442(11) 0.312102(7) 0.01795(5) Uani 1 1 d . . .
Cl1 Cl 0.20480(15) 0.54856(8) 0.26351(6) 0.0261(3) Uani 1 1 d . . .
Cl2 Cl 0.4560(2) 0.20614(11) 0.05286(7) 0.0462(4) Uani 1 1 d . . .
N1 N 0.1586(5) 0.4546(3) 0.39904(17) 0.0211(9) Uani 1 1 d . . .
N2 N 0.0518(5) 0.3010(3) 0.36228(17) 0.0188(9) Uani 1 1 d . . .
N3 N 0.3122(5) 0.3442(3) 0.29075(18) 0.0215(9) Uani 1 1 d . . .
N4 N 0.0628(5) 0.3644(3) 0.23109(17) 0.0222(9) Uani 1 1 d . . .
N5 N -0.0996(5) 0.4646(2) 0.30163(17) 0.0214(9) Uani 1 1 d . . .
C1 C 0.2091(6) 0.5408(3) 0.4129(2) 0.0268(12) Uani 1 1 d . . .
H1A H 0.2391 0.5809 0.3813 0.032 Uiso 1 1 calc R . .
C2 C 0.2173(6) 0.5706(3) 0.4711(2) 0.0288(12) Uani 1 1 d . . .
H2A H 0.2611 0.6289 0.4796 0.035 Uiso 1 1 calc R . .
C3 C 0.1619(6) 0.5164(3) 0.5188(2) 0.0244(11) Uani 1 1 d . . .
C4 C 0.1563(6) 0.5496(4) 0.5782(2) 0.0300(13) Uani 1 1 d . . .
H4A H 0.1959 0.6087 0.5873 0.036 Uiso 1 1 calc R . .
C5 C 0.0950(7) 0.4980(4) 0.6221(2) 0.0323(13) Uani 1 1 d . . .
H5A H 0.0997 0.5184 0.6628 0.039 Uiso 1 1 calc R . .
C6 C 0.0238(6) 0.4139(4) 0.6084(2) 0.0294(11) Uani 1 1 d . . .
H6A H -0.0279 0.3811 0.6392 0.035 Uiso 1 1 calc R . .
C7 C 0.0286(6) 0.3795(3) 0.5518(2) 0.0222(11) Uani 1 1 d . . .
H7A H -0.0202 0.3228 0.5432 0.027 Uiso 1 1 calc R . .
C8 C 0.1056(6) 0.4271(3) 0.50507(19) 0.0212(10) Uani 1 1 d . . .
C9 C 0.1204(6) 0.3953(3) 0.44435(19) 0.0189(9) Uani 1 1 d . . .
C10 C 0.0882(6) 0.3034(3) 0.42222(19) 0.0190(10) Uani 1 1 d . . .
C11 C 0.0989(6) 0.2184(3) 0.45522(19) 0.0200(10) Uani 1 1 d . . .
C12 C 0.1805(6) 0.2101(3) 0.5105(2) 0.0236(11) Uani 1 1 d . . .
H12A H 0.2292 0.2624 0.5273 0.028 Uiso 1 1 calc R . .
C13 C 0.1891(7) 0.1277(4) 0.5392(2) 0.0300(13) Uani 1 1 d . . .
H13A H 0.2445 0.1228 0.5758 0.036 Uiso 1 1 calc R . .
C14 C 0.1169(8) 0.0498(3) 0.5152(2) 0.0348(13) Uani 1 1 d . . .
H14A H 0.1188 -0.0065 0.5369 0.042 Uiso 1 1 calc R . .
C15 C 0.0446(7) 0.0541(4) 0.4614(3) 0.0363(14) Uani 1 1 d . . .
H15A H -0.0022 0.0006 0.4453 0.044 Uiso 1 1 calc R . .
C16 C 0.0385(6) 0.1373(3) 0.4293(2) 0.0256(11) Uani 1 1 d . . .
C17 C -0.0191(7) 0.1428(4) 0.3696(2) 0.0285(12) Uani 1 1 d . . .
H17A H -0.0687 0.0913 0.3521 0.034 Uiso 1 1 calc R . .
C18 C -0.0035(6) 0.2212(3) 0.3376(2) 0.0254(11) Uani 1 1 d . . .
H18A H -0.0320 0.2212 0.2963 0.031 Uiso 1 1 calc R . .
C19 C 0.4365(6) 0.3345(3) 0.3243(2) 0.0282(13) Uani 1 1 d . . .
H19A H 0.4366 0.3599 0.3638 0.034 Uiso 1 1 calc R . .
C20 C 0.5665(6) 0.2891(3) 0.3046(3) 0.0339(13) Uani 1 1 d . . .
H20A H 0.6514 0.2817 0.3304 0.041 Uiso 1 1 calc R . .
C21 C 0.5681(6) 0.2551(3) 0.2464(3) 0.0325(13) Uani 1 1 d . . .
H21A H 0.6560 0.2253 0.2311 0.039 Uiso 1 1 calc R . .
C22 C 0.4403(6) 0.2647(3) 0.2103(2) 0.0267(12) Uani 1 1 d . . .
H22A H 0.4407 0.2423 0.1700 0.032 Uiso 1 1 calc R . .
C23 C 0.3127(6) 0.3070(3) 0.2333(2) 0.0237(11) Uani 1 1 d . . .
C24 C 0.1680(6) 0.3143(3) 0.2008(2) 0.0206(11) Uani 1 1 d . . .
C25 C 0.1325(7) 0.2782(3) 0.1446(2) 0.0290(12) Uani 1 1 d . . .
H25A H 0.2034 0.2410 0.1235 0.035 Uiso 1 1 calc R . .
C26 C -0.0080(7) 0.2971(4) 0.1199(2) 0.0329(14) Uani 1 1 d . . .
H26A H -0.0340 0.2723 0.0817 0.039 Uiso 1 1 calc R . .
C27 C -0.1113(8) 0.3518(4) 0.1503(2) 0.0305(12) Uani 1 1 d . . .
H27A H -0.2067 0.3657 0.1327 0.037 Uiso 1 1 calc R . .
C28 C -0.0738(6) 0.3860(3) 0.2068(2) 0.0232(12) Uani 1 1 d . . .
C29 C -0.1630(6) 0.4448(3) 0.2464(2) 0.0233(11) Uani 1 1 d . . .
C30 C -0.3045(7) 0.4781(3) 0.2308(3) 0.0307(13) Uani 1 1 d . . .
H30A H -0.3457 0.4649 0.1922 0.037 Uiso 1 1 calc R . .
C31 C -0.3861(8) 0.5305(3) 0.2714(2) 0.0331(12) Uani 1 1 d . . .
H31A H -0.4842 0.5527 0.2613 0.040 Uiso 1 1 calc R . .
C32 C -0.3224(7) 0.5502(4) 0.3271(2) 0.0320(13) Uani 1 1 d . . .
H32A H -0.3763 0.5862 0.3557 0.038 Uiso 1 1 calc R . .
C33 C -0.1782(6) 0.5168(3) 0.3407(2) 0.0246(11) Uani 1 1 d . . .
H33A H -0.1344 0.5313 0.3787 0.030 Uiso 1 1 calc R . .
O1A O 0.1429(10) 0.1294(6) 0.0197(5) 0.062(2) Uani 0.60 1 d P . .
O1B O 0.1759(15) 0.1336(10) -0.0293(7) 0.069(4) Uani 0.40 1 d P . .

loop_
_atom_site_aniso_label
_atom_site_aniso_U_11
_atom_site_aniso_U_22
_atom_site_aniso_U_33
_atom_site_aniso_U_23
_atom_site_aniso_U_13
_atom_site_aniso_U_12
Os1 0.02377(9) 0.01715(8) 0.01292(7) 0.00103(7) 0.00013(8) 0.00053(8)
Cl1 0.0332(7) 0.0231(6) 0.0219(6) 0.0070(5) 0.0021(5) -0.0016(5)
Cl2 0.0552(10) 0.0485(9) 0.0350(8) 0.0035(7) 0.0147(7) 0.0151(8)
N1 0.030(2) 0.0164(18) 0.0168(19) -0.0009(15) -0.0013(18) -0.0020(17)
N2 0.023(2) 0.020(2) 0.0138(18) -0.0006(16) -0.0001(17) 0.0030(17)
N3 0.027(2) 0.0169(19) 0.020(2) 0.0032(16) -0.0010(18) 0.0042(17)
N4 0.031(2) 0.0200(19) 0.0161(19) 0.0023(17) 0.0047(18) -0.0048(18)
N5 0.026(2) 0.0163(17) 0.021(2) 0.0046(15) 0.0011(19) 0.0003(17)
C1 0.033(3) 0.023(2) 0.025(3) 0.000(2) 0.001(2) -0.006(2)
C2 0.039(3) 0.021(3) 0.027(3) -0.002(2) -0.001(2) -0.006(2)
C3 0.026(3) 0.027(3) 0.020(2) -0.003(2) -0.003(2) 0.001(2)
C4 0.038(3) 0.026(2) 0.026(3) -0.009(2) -0.007(2) -0.003(2)
C5 0.037(3) 0.040(3) 0.020(2) -0.007(2) -0.001(3) 0.003(3)
C6 0.040(3) 0.027(2) 0.021(2) 0.003(2) 0.010(2) 0.005(3)
C7 0.033(3) 0.018(2) 0.016(2) 0.0018(18) 0.001(2) 0.000(2)
C8 0.027(2) 0.018(2) 0.019(2) -0.0016(17) -0.002(2) 0.000(2)
C9 0.021(2) 0.020(2) 0.0156(19) 0.0013(17) -0.003(2) 0.002(2)
C10 0.022(3) 0.020(2) 0.015(2) 0.0017(17) 0.0031(19) -0.002(2)
C11 0.021(3) 0.023(2) 0.016(2) -0.0017(18) 0.007(2) 0.001(2)
C12 0.030(3) 0.021(2) 0.019(2) -0.003(2) -0.001(2) 0.001(2)
C13 0.042(3) 0.029(3) 0.019(2) 0.009(2) -0.002(2) 0.012(3)
C14 0.052(3) 0.023(2) 0.029(3) 0.008(2) 0.005(3) 0.004(3)
C15 0.051(4) 0.020(2) 0.039(3) -0.001(2) 0.011(3) -0.005(3)
C16 0.034(3) 0.019(2) 0.024(3) -0.001(2) 0.002(2) -0.001(2)
C17 0.037(3) 0.023(3) 0.025(3) -0.006(2) -0.001(2) -0.003(2)
C18 0.034(3) 0.025(3) 0.018(2) -0.002(2) -0.004(2) -0.005(2)
C19 0.032(3) 0.023(2) 0.030(3) 0.001(2) -0.001(2) 0.003(2)
C20 0.033(3) 0.025(2) 0.045(3) 0.008(3) -0.003(3) 0.007(2)
C21 0.031(3) 0.017(2) 0.050(3) -0.002(2) 0.008(3) 0.004(2)
C22 0.034(3) 0.018(2) 0.028(2) -0.002(2) 0.010(2) -0.002(2)
C23 0.034(3) 0.018(2) 0.020(2) 0.002(2) 0.004(2) 0.000(2)
C24 0.029(3) 0.018(2) 0.015(2) -0.0039(18) 0.001(2) 0.000(2)
C25 0.041(3) 0.025(2) 0.022(2) -0.004(2) 0.008(3) -0.001(3)
C26 0.049(4) 0.030(3) 0.020(3) -0.005(2) -0.003(3) -0.010(3)
C27 0.037(3) 0.038(3) 0.016(2) 0.006(2) -0.006(3) -0.006(3)
C28 0.028(3) 0.024(2) 0.017(2) 0.0062(18) -0.0053(19) 0.002(2)
C29 0.028(3) 0.023(2) 0.019(2) 0.0038(19) 0.000(2) -0.001(2)
C30 0.033(3) 0.026(3) 0.033(3) 0.006(2) -0.008(3) 0.001(2)
C31 0.028(3) 0.028(3) 0.043(3) 0.004(2) 0.000(3) 0.005(3)
C32 0.040(3) 0.024(2) 0.033(3) 0.004(2) 0.012(2) 0.004(2)
C33 0.036(3) 0.017(2) 0.021(2) 0.002(2) 0.006(2) 0.002(2)
O1A 0.058(6) 0.052(4) 0.078(6) -0.005(5) -0.004(5) 0.012(4)
O1B 0.051(8) 0.070(8) 0.087(10) -0.011(8) 0.011(8) 0.017(7)

loop_
_atom_type_symbol
_atom_type_description
_atom_type_scat_dispersion_real
_atom_type_scat_dispersion_imag
_atom_type_scat_source
C C 0.0033 0.0016 'International Tables Vol C Tables 4.2.6.8 and 6.1.1.4'
H H 0.0000 0.0000 'International Tables Vol C Tables 4.2.6.8 and 6.1.1.4'
N N 0.0061 0.0033 'International Tables Vol C Tables 4.2.6.8 and 6.1.1.4'
Cl Cl 0.1484 0.1585 'International Tables Vol C Tables 4.2.6.8 and 6.1.1.4'
Os Os -1.2165 7.6030 'International Tables Vol C Tables 4.2.6.8 and 6.1.1.4'
O O 0.0106 0.0060 'International Tables Vol C Tables 4.2.6.8 and 6.1.1.4'

loop_
_geom_angle_atom_site_label_1
_geom_angle_atom_site_label_2
_geom_angle_atom_site_label_3
_geom_angle
_geom_angle_site_symmetry_1
_geom_angle_site_symmetry_3
_geom_angle_publ_flag
N4 Os1 N2 99.24(16) . . ?
N4 Os1 N3 79.77(17) . . ?
N2 Os1 N3 88.94(16) . . ?
N4 Os1 N5 79.32(16) . . ?
N2 Os1 N5 96.21(16) . . ?
N3 Os1 N5 159.01(15) . . ?
N4 Os1 N1 176.26(16) . . ?
N2 Os1 N1 77.34(15) . . ?
N3 Os1 N1 101.54(16) . . ?
N5 Os1 N1 99.44(15) . . ?
N4 Os1 Cl1 87.52(12) . . ?
N2 Os1 Cl1 173.03(12) . . ?
N3 Os1 Cl1 90.61(11) . . ?
N5 Os1 Cl1 86.67(11) . . ?
N1 Os1 Cl1 95.94(11) . . ?
C1 N1 C9 119.6(4) . . ?
C1 N1 Os1 123.5(3) . . ?
C9 N1 Os1 116.6(3) . . ?
C10 N2 C18 119.5(4) . . ?
C10 N2 Os1 116.6(3) . . ?
C18 N2 Os1 123.2(3) . . ?
C19 N3 C23 118.0(4) . . ?
C19 N3 Os1 128.4(3) . . ?
C23 N3 Os1 113.6(3) . . ?
C28 N4 C24 122.3(4) . . ?
C28 N4 Os1 119.1(3) . . ?
C24 N4 Os1 118.5(3) . . ?
C33 N5 C29 118.8(4) . . ?
C33 N5 Os1 127.9(3) . . ?
C29 N5 Os1 113.3(3) . . ?
C2 C1 N1 121.5(5) . . ?
C1 C2 C3 120.9(5) . . ?
C4 C3 C2 121.6(5) . . ?
C4 C3 C8 120.1(5) . . ?
C2 C3 C8 118.2(4) . . ?
C5 C4 C3 120.1(5) . . ?
C4 C5 C6 120.6(5) . . ?
C7 C6 C5 120.5(5) . . ?
C6 C7 C8 120.8(5) . . ?
C7 C8 C3 117.1(4) . . ?
C7 C8 C9 125.0(4) . . ?
C3 C8 C9 117.7(4) . . ?
N1 C9 C8 120.7(4) . . ?
N1 C9 C10 112.4(4) . . ?
C8 C9 C10 126.7(4) . . ?
N2 C10 C11 119.2(4) . . ?
N2 C10 C9 113.4(4) . . ?
C11 C10 C9 127.3(4) . . ?
C16 C11 C12 117.9(4) . . ?
C16 C11 C10 119.0(4) . . ?
C12 C11 C10 122.9(4) . . ?
C13 C12 C11 120.4(5) . . ?
C12 C13 C14 120.5(5) . . ?
C15 C14 C13 120.7(5) . . ?
C14 C15 C16 120.2(5) . . ?
C15 C16 C11 119.8(5) . . ?
C15 C16 C17 122.3(5) . . ?
C11 C16 C17 117.8(4) . . ?
C18 C17 C16 120.0(5) . . ?
C17 C18 N2 122.8(5) . . ?
N3 C19 C20 123.6(5) . . ?
C21 C20 C19 118.1(5) . . ?
C20 C21 C22 119.5(5) . . ?
C23 C22 C21 119.6(5) . . ?
C22 C23 N3 121.1(5) . . ?
C22 C23 C24 124.0(4) . . ?
N3 C23 C24 114.9(4) . . ?
N4 C24 C25 119.5(5) . . ?
N4 C24 C23 113.0(4) . . ?
C25 C24 C23 127.5(5) . . ?
C26 C25 C24 118.8(5) . . ?
C25 C26 C27 120.8(5) . . ?
C26 C27 C28 119.2(6) . . ?
N4 C28 C27 119.2(5) . . ?
N4 C28 C29 112.1(4) . . ?
C27 C28 C29 128.7(5) . . ?
N5 C29 C30 121.0(5) . . ?
N5 C29 C28 116.1(4) . . ?
C30 C29 C28 122.9(5) . . ?
C31 C30 C29 120.1(5) . . ?
C30 C31 C32 118.8(6) . . ?
C31 C32 C33 119.4(5) . . ?
N5 C33 C32 121.9(5) . . ?

loop_
_geom_bond_atom_site_label_1
_geom_bond_atom_site_label_2
_geom_bond_distance
_geom_bond_site_symmetry_2
_geom_bond_publ_flag
Os1 N4 1.975(4) . ?
Os1 N2 2.031(4) . ?
Os1 N3 2.055(4) . ?
Os1 N5 2.056(4) . ?
Os1 N1 2.063(4) . ?
Os1 Cl1 2.4022(12) . ?
N1 C1 1.365(6) . ?
N1 C9 1.366(6) . ?
N2 C10 1.367(6) . ?
N2 C18 1.372(6) . ?
N3 C19 1.333(7) . ?
N3 C23 1.383(6) . ?
N4 C28 1.358(7) . ?
N4 C24 1.358(6) . ?
N5 C33 1.344(6) . ?
N5 C29 1.377(6) . ?
C1 C2 1.362(7) . ?
C2 C3 1.406(7) . ?
C3 C4 1.403(7) . ?
C3 C8 1.423(7) . ?
C4 C5 1.343(8) . ?
C5 C6 1.407(8) . ?
C6 C7 1.351(7) . ?
C7 C8 1.419(7) . ?
C8 C9 1.429(6) . ?
C9 C10 1.453(6) . ?
C10 C11 1.439(6) . ?
C11 C16 1.416(7) . ?
C11 C12 1.426(7) . ?
C12 C13 1.358(7) . ?
C13 C14 1.405(8) . ?
C14 C15 1.353(8) . ?
C15 C16 1.406(7) . ?
C16 C17 1.420(7) . ?
C17 C18 1.350(7) . ?
C19 C20 1.394(8) . ?
C20 C21 1.382(8) . ?
C21 C22 1.390(8) . ?
C22 C23 1.381(7) . ?
C23 C24 1.470(7) . ?
C24 C25 1.387(7) . ?
C25 C26 1.384(9) . ?
C26 C27 1.384(8) . ?
C27 C28 1.386(7) . ?
C28 C29 1.457(7) . ?
C29 C30 1.383(8) . ?
C30 C31 1.382(8) . ?
C31 C32 1.386(8) . ?
C32 C33 1.396(8) . ?
O1A O1B 1.126(16) . ?

loop_
_geom_torsion_atom_site_label_1
_geom_torsion_atom_site_label_2
_geom_torsion_atom_site_label_3
_geom_torsion_atom_site_label_4
_geom_torsion
_geom_torsion_site_symmetry_1
_geom_torsion_site_symmetry_2
_geom_torsion_site_symmetry_3
_geom_torsion_site_symmetry_4
_geom_torsion_publ_flag
N4 Os1 N1 C1 -153(2) . . . . ?
N2 Os1 N1 C1 -176.6(4) . . . . ?
N3 Os1 N1 C1 97.1(4) . . . . ?
N5 Os1 N1 C1 -82.3(4) . . . . ?
Cl1 Os1 N1 C1 5.3(4) . . . . ?
N4 Os1 N1 C9 21(3) . . . . ?
N2 Os1 N1 C9 -3.0(3) . . . . ?
N3 Os1 N1 C9 -89.3(4) . . . . ?
N5 Os1 N1 C9 91.3(4) . . . . ?
Cl1 Os1 N1 C9 178.9(3) . . . . ?
N4 Os1 N2 C10 172.3(3) . . . . ?
N3 Os1 N2 C10 92.8(4) . . . . ?
N5 Os1 N2 C10 -107.6(4) . . . . ?
N1 Os1 N2 C10 -9.2(3) . . . . ?
Cl1 Os1 N2 C10 6.5(12) . . . . ?
N4 Os1 N2 C18 2.0(4) . . . . ?
N3 Os1 N2 C18 -77.4(4) . . . . ?
N5 Os1 N2 C18 82.2(4) . . . . ?
N1 Os1 N2 C18 -179.5(4) . . . . ?
Cl1 Os1 N2 C18 -163.7(8) . . . . ?
N4 Os1 N3 C19 -178.3(4) . . . . ?
N2 Os1 N3 C19 -78.8(4) . . . . ?
N5 Os1 N3 C19 176.5(4) . . . . ?
N1 Os1 N3 C19 -1.9(4) . . . . ?
Cl1 Os1 N3 C19 94.3(4) . . . . ?
N4 Os1 N3 C23 3.2(3) . . . . ?
N2 Os1 N3 C23 102.8(3) . . . . ?
N5 Os1 N3 C23 -1.9(6) . . . . ?
N1 Os1 N3 C23 179.6(3) . . . . ?
Cl1 Os1 N3 C23 -84.2(3) . . . . ?
N2 Os1 N4 C28 95.3(4) . . . . ?
N3 Os1 N4 C28 -177.5(4) . . . . ?
N5 Os1 N4 C28 0.7(3) . . . . ?
N1 Os1 N4 C28 72(3) . . . . ?
Cl1 Os1 N4 C28 -86.4(3) . . . . ?
N2 Os1 N4 C24 -87.1(4) . . . . ?
N3 Os1 N4 C24 0.1(3) . . . . ?
N5 Os1 N4 C24 178.2(4) . . . . ?
N1 Os1 N4 C24 -111(3) . . . . ?
Cl1 Os1 N4 C24 91.2(3) . . . . ?
N4 Os1 N5 C33 179.9(4) . . . . ?
N2 Os1 N5 C33 81.7(4) . . . . ?
N3 Os1 N5 C33 -174.9(4) . . . . ?
N1 Os1 N5 C33 3.5(4) . . . . ?
Cl1 Os1 N5 C33 -92.0(4) . . . . ?
N4 Os1 N5 C29 -2.3(3) . . . . ?
N2 Os1 N5 C29 -100.5(3) . . . . ?
N3 Os1 N5 C29 2.8(6) . . . . ?
N1 Os1 N5 C29 -178.7(3) . . . . ?
Cl1 Os1 N5 C29 85.8(3) . . . . ?
C9 N1 C1 C2 -2.4(8) . . . . ?
Os1 N1 C1 C2 171.0(4) . . . . ?
N1 C1 C2 C3 -5.5(9) . . . . ?
C1 C2 C3 C4 -173.8(5) . . . . ?
C1 C2 C3 C8 3.9(8) . . . . ?
C2 C3 C4 C5 176.3(5) . . . . ?
C8 C3 C4 C5 -1.4(8) . . . . ?
C3 C4 C5 C6 -5.6(9) . . . . ?
C4 C5 C6 C7 6.3(8) . . . . ?
C5 C6 C7 C8 0.2(8) . . . . ?
C6 C7 C8 C3 -6.9(8) . . . . ?
C6 C7 C8 C9 178.3(5) . . . . ?
C4 C3 C8 C7 7.5(7) . . . . ?
C2 C3 C8 C7 -170.3(5) . . . . ?
C4 C3 C8 C9 -177.3(5) . . . . ?
C2 C3 C8 C9 4.9(7) . . . . ?
C1 N1 C9 C8 11.6(7) . . . . ?
Os1 N1 C9 C8 -162.2(4) . . . . ?
C1 N1 C9 C10 -172.5(5) . . . . ?
Os1 N1 C9 C10 13.7(5) . . . . ?
C7 C8 C9 N1 162.0(5) . . . . ?
C3 C8 C9 N1 -12.8(8) . . . . ?
C7 C8 C9 C10 -13.3(9) . . . . ?
C3 C8 C9 C10 171.9(5) . . . . ?
C18 N2 C10 C11 13.1(7) . . . . ?
Os1 N2 C10 C11 -157.5(4) . . . . ?
C18 N2 C10 C9 -170.1(5) . . . . ?
Os1 N2 C10 C9 19.3(5) . . . . ?
N1 C9 C10 N2 -21.1(6) . . . . ?
C8 C9 C10 N2 154.6(5) . . . . ?
N1 C9 C10 C11 155.4(5) . . . . ?
C8 C9 C10 C11 -29.0(8) . . . . ?
N2 C10 C11 C16 -14.4(7) . . . . ?
C9 C10 C11 C16 169.4(5) . . . . ?
N2 C10 C11 C12 159.4(5) . . . . ?
C9 C10 C11 C12 -16.9(8) . . . . ?
C16 C11 C12 C13 -5.0(8) . . . . ?
C10 C11 C12 C13 -178.8(5) . . . . ?
C11 C12 C13 C14 -0.5(9) . . . . ?
C12 C13 C14 C15 3.7(9) . . . . ?
C13 C14 C15 C16 -1.2(10) . . . . ?
C14 C15 C16 C11 -4.4(9) . . . . ?
C14 C15 C16 C17 172.0(6) . . . . ?
C12 C11 C16 C15 7.4(8) . . . . ?
C10 C11 C16 C15 -178.5(5) . . . . ?
C12 C11 C16 C17 -169.2(5) . . . . ?
C10 C11 C16 C17 4.9(8) . . . . ?
C15 C16 C17 C18 -170.8(6) . . . . ?
C11 C16 C17 C18 5.7(8) . . . . ?
C16 C17 C18 N2 -7.3(9) . . . . ?
C10 N2 C18 C17 -2.3(8) . . . . ?
Os1 N2 C18 C17 167.7(4) . . . . ?
C23 N3 C19 C20 0.1(7) . . . . ?
Os1 N3 C19 C20 -178.4(4) . . . . ?
N3 C19 C20 C21 2.3(8) . . . . ?
C19 C20 C21 C22 -1.9(8) . . . . ?
C20 C21 C22 C23 -0.9(8) . . . . ?
C21 C22 C23 N3 3.3(7) . . . . ?
C21 C22 C23 C24 -175.1(5) . . . . ?
C19 N3 C23 C22 -2.9(7) . . . . ?
Os1 N3 C23 C22 175.7(4) . . . . ?
C19 N3 C23 C24 175.6(4) . . . . ?
Os1 N3 C23 C24 -5.7(5) . . . . ?
C28 N4 C24 C25 -4.5(7) . . . . ?
Os1 N4 C24 C25 178.0(3) . . . . ?
C28 N4 C24 C23 174.4(4) . . . . ?
Os1 N4 C24 C23 -3.1(5) . . . . ?
C22 C23 C24 N4 -175.7(4) . . . . ?
N3 C23 C24 N4 5.8(6) . . . . ?
C22 C23 C24 C25 3.1(8) . . . . ?
N3 C23 C24 C25 -175.4(5) . . . . ?
N4 C24 C25 C26 2.4(7) . . . . ?
C23 C24 C25 C26 -176.3(5) . . . . ?
C24 C25 C26 C27 0.5(8) . . . . ?
C25 C26 C27 C28 -1.4(8) . . . . ?
C24 N4 C28 C27 3.6(7) . . . . ?
Os1 N4 C28 C27 -179.0(3) . . . . ?
C24 N4 C28 C29 -176.5(4) . . . . ?
Os1 N4 C28 C29 1.0(5) . . . . ?
C26 C27 C28 N4 -0.5(7) . . . . ?
C26 C27 C28 C29 179.5(5) . . . . ?
C33 N5 C29 C30 0.4(7) . . . . ?
Os1 N5 C29 C30 -177.6(4) . . . . ?
C33 N5 C29 C28 -178.5(4) . . . . ?
Os1 N5 C29 C28 3.5(5) . . . . ?
N4 C28 C29 N5 -3.0(6) . . . . ?
C27 C28 C29 N5 177.0(5) . . . . ?
N4 C28 C29 C30 178.1(4) . . . . ?
C27 C28 C29 C30 -1.9(8) . . . . ?
N5 C29 C30 C31 -1.4(7) . . . . ?
C28 C29 C30 C31 177.4(5) . . . . ?
C29 C30 C31 C32 1.2(8) . . . . ?
C30 C31 C32 C33 0.0(8) . . . . ?
C29 N5 C33 C32 0.8(7) . . . . ?
Os1 N5 C33 C32 178.4(3) . . . . ?
C31 C32 C33 N5 -1.0(7) . . . . ?
